data_2014713
loop_
_publ_author_name
'Madhukar Hemamalini'
'Packianathan Thomas Muthiah'
'Urszula Rychlewska'
'Agnieszka Plutecka'

_publ_section_title
;
 Hydrogen-bonding patterns in 2-amino-4,6-dimethylpyrimidinium hydrogen
 sulfate
;
_journal_issue 2
_journal_name_full 'Acta Crystallographica Section C'
_journal_page_first o95
_journal_page_last o97
_journal_paper_doi 10.1107/S0108270104030975
_journal_volume 61
_journal_year 2005
_chemical_formula_iupac 'C6 H10 N3 +, H1 S1 O4 -'
_chemical_formula_moiety 'C6 H10 N3 +, H1 O4 S1 -'
_chemical_formula_sum 'C6 H11 N3 O4 S'
_chemical_formula_weight 221.24
_chemical_name_common '2-amino-4,6-dimethylpyrimidinium hydrogensulfate'
_chemical_name_systematic
;
2-amino-4,6-dimethylpyrimidinium hydrogen sulfate
;
_space_group_IT_number 14
_symmetry_cell_setting monoclinic
_symmetry_space_group_name_Hall '-P 2ybc'
_symmetry_space_group_name_H-M 'P 1 21/c 1'
_atom_sites_solution_hydrogens Fmap
_atom_sites_solution_primary direct
_atom_sites_solution_secondary difmap
_audit_creation_method SHELXL-97
_cell_angle_alpha 90.00
_cell_angle_beta 90.27(3)
_cell_angle_gamma 90.00
_cell_formula_units_Z 4
_cell_length_a 7.0250(10)
_cell_length_b 6.7240(10)
_cell_length_c 20.200(4)
_cell_measurement_reflns_used 4591
_cell_measurement_temperature 293(2)
_cell_measurement_theta_max 25.7
_cell_measurement_theta_min 3.4
_cell_volume 954.2(3)
_computing_cell_refinement 'CrysAlis RED (Oxford Diffraction, 2004)'
_computing_data_collection 'CrysAlis CCD (Oxford Diffraction, 2004)'
_computing_data_reduction 'CrysAlis RED'
_computing_molecular_graphics 'PLATON (Spek, 2003) and ORTEPII (Johnson, 1976)'
_computing_publication_material SHELXL97
_computing_structure_refinement 'SHELXL97 (Sheldrick, 1997)'
_computing_structure_solution 'SHELXS97 (Sheldrick, 1997)'
_diffrn_ambient_temperature 130(2)
_diffrn_measured_fraction_theta_full 0.993
_diffrn_measured_fraction_theta_max 0.993
_diffrn_measurement_device_type 'Kuma KM-4 CCD \k-geometry diffractometer'
_diffrn_measurement_method '\w scans'
_diffrn_radiation_monochromator graphite
_diffrn_radiation_source 'fine-focus sealed tube'
_diffrn_radiation_type MoK\a
_diffrn_radiation_wavelength 0.71073
_diffrn_reflns_av_R_equivalents 0.0255
_diffrn_reflns_av_sigmaI/netI 0.0189
_diffrn_reflns_limit_h_max 8
_diffrn_reflns_limit_h_min -6
_diffrn_reflns_limit_k_max 8
_diffrn_reflns_limit_k_min -8
_diffrn_reflns_limit_l_max 19
_diffrn_reflns_limit_l_min -24
_diffrn_reflns_number 7253
_diffrn_reflns_theta_full 25.67
_diffrn_reflns_theta_max 25.67
_diffrn_reflns_theta_min 4.65
_diffrn_standards_decay_% 0
_diffrn_standards_interval_count '50 dc frames'
_diffrn_standards_number 0
_exptl_absorpt_coefficient_mu 0.334
_exptl_absorpt_correction_T_max 0.970
_exptl_absorpt_correction_T_min 0.877
_exptl_absorpt_correction_type multi-scan
_exptl_absorpt_process_details '(XEMP; Siemens, 1990)'
_exptl_crystal_colour colourless
_exptl_crystal_density_diffrn 1.540
_exptl_crystal_density_method 'not measured'
_exptl_crystal_description prism
_exptl_crystal_F_000 464
_exptl_crystal_size_max 0.5
_exptl_crystal_size_mid 0.35
_exptl_crystal_size_min 0.1
_refine_diff_density_max 0.238
_refine_diff_density_min -0.512
_refine_ls_extinction_coef 0.015(2)
_refine_ls_extinction_expression Fc^*^=kFc[1+0.001xFc^2^\l^3^/sin(2\q)]^-1/4^
_refine_ls_extinction_method SHELXL97
_refine_ls_goodness_of_fit_ref 1.073
_refine_ls_hydrogen_treatment refall
_refine_ls_matrix_type full
_refine_ls_number_parameters 172
_refine_ls_number_reflns 1793
_refine_ls_number_restraints 0
_refine_ls_restrained_S_all 1.073
_refine_ls_R_factor_all 0.0310
_refine_ls_R_factor_gt 0.0268
_refine_ls_shift/su_max 0.001
_refine_ls_shift/su_mean 0.000
_refine_ls_structure_factor_coef Fsqd
_refine_ls_weighting_details 'calc w=1/[\s^2^(Fo^2^)+(0.0395P)^2^+0.4073P] where P=(Fo^2^+2Fc^2^)/3'
_refine_ls_weighting_scheme calc
_refine_ls_wR_factor_gt 0.0701
_refine_ls_wR_factor_ref 0.0723
_reflns_number_gt 1622
_reflns_number_total 1793
_reflns_threshold_expression I>2\s(I)
_cod_data_source_file ob1206.cif
_cod_data_source_block I
_cod_depositor_comments
;
The following automatic conversions were performed:
'_symmetry_cell_setting' value 'Monoclinic' changed to 'monoclinic'
according to '/home/saulius/struct/CIF-dictionaries/cif_core.dic'
dictionary named 'cif_core.dic' version 2.4.1 from 2010-06-29.

Automatic conversion script
Id: cif_fix_enum 1527 2010-12-29 10:47:43Z saulius 

The following automatic conversions were performed:

'_symmetry_cell_setting' value 'Monoclinic' changed to 'monoclinic'
according to /home/saulius/struct/CIF-dictionaries/cif_core.dic
dictionary named 'cif_core.dic' version 2.4.1 from 2010-06-29.

Automatic conversion script
Id: cif_fix_values 1715 2011-07-08 13:25:40Z adriana 
;
_cod_original_sg_symbol_Hall '-p 2ybc'
_cod_original_sg_symbol_H-M 'P 21/c'
_cod_database_code 2014713
_cod_database_fobs_code 2014713

loop_
_symmetry_equiv_pos_as_xyz
'x, y, z'
'-x, y+1/2, -z+1/2'
'-x, -y, -z'
'x, -y-1/2, z-1/2'

loop_
_atom_site_label
_atom_site_fract_x
_atom_site_fract_y
_atom_site_fract_z
_atom_site_U_iso_or_equiv
_atom_site_adp_type
_atom_site_calc_flag
_atom_site_refinement_flags
_atom_site_occupancy
_atom_site_disorder_assembly
_atom_site_disorder_group
_atom_site_type_symbol
S1 1.03273(5) -0.16124(5) 0.322692(17) 0.01472(14) Uani d . 1 . . S
O1 1.04674(16) -0.39155(16) 0.33076(6) 0.0201(3) Uani d . 1 . . O
H1' 0.997(3) -0.450(4) 0.2993(11) 0.044(7) Uiso d . 1 . . H
O2 1.14645(15) -0.08421(17) 0.37682(6) 0.0234(3) Uani d . 1 . . O
O3 1.11085(15) -0.11503(16) 0.25764(5) 0.0229(3) Uani d . 1 . . O
O4 0.83239(14) -0.10580(16) 0.32732(5) 0.0200(3) Uani d . 1 . . O
N1 0.72693(17) 0.25743(19) 0.37687(6) 0.0146(3) Uani d . 1 . . N
H1 0.768(3) 0.150(3) 0.3594(10) 0.035(6) Uiso d . 1 . . H
N2 0.98587(19) 0.2540(2) 0.44805(7) 0.0209(3) Uani d . 1 . . N
H2A 1.053(3) 0.317(3) 0.4756(10) 0.027(5) Uiso d . 1 . . H
H2B 1.030(3) 0.148(3) 0.4284(10) 0.029(5) Uiso d . 1 . . H
N3 0.77406(17) 0.51565(18) 0.45432(6) 0.0162(3) Uani d . 1 . . N
C2 0.8301(2) 0.3429(2) 0.42631(7) 0.0146(3) Uani d . 1 . . C
C4 0.6153(2) 0.5999(2) 0.43112(7) 0.0165(3) Uani d . 1 . . C
C5 0.5043(2) 0.5153(2) 0.38065(7) 0.0183(3) Uani d . 1 . . C
H5 0.389(3) 0.576(3) 0.3647(9) 0.024(5) Uiso d . 1 . . H
C6 0.5637(2) 0.3403(2) 0.35286(7) 0.0154(3) Uani d . 1 . . C
C7 0.5602(3) 0.7933(2) 0.46201(9) 0.0214(4) Uani d . 1 . . C
H7A 0.450(3) 0.831(3) 0.4480(11) 0.043(6) Uiso d . 1 . . H
H7B 0.568(3) 0.785(3) 0.5085(11) 0.032(5) Uiso d . 1 . . H
H7C 0.647(3) 0.887(4) 0.4525(11) 0.048(6) Uiso d . 1 . . H
C8 0.4639(2) 0.2311(3) 0.29889(9) 0.0217(4) Uani d . 1 . . C
H8A 0.361(3) 0.303(3) 0.2824(10) 0.036(6) Uiso d . 1 . . H
H8B 0.544(3) 0.205(3) 0.2650(12) 0.047(6) Uiso d . 1 . . H
H8C 0.424(3) 0.105(3) 0.3144(11) 0.040(6) Uiso d . 1 . . H

loop_
_atom_site_aniso_label
_atom_site_aniso_U_11
_atom_site_aniso_U_22
_atom_site_aniso_U_33
_atom_site_aniso_U_12
_atom_site_aniso_U_13
_atom_site_aniso_U_23
S1 0.0161(2) 0.0125(2) 0.0155(2) 0.00195(13) 0.00042(14) -0.00116(14)
O1 0.0274(6) 0.0135(6) 0.0194(6) 0.0026(4) -0.0018(5) -0.0004(4)
O2 0.0223(6) 0.0221(6) 0.0256(6) 0.0027(4) -0.0061(5) -0.0067(5)
O3 0.0264(6) 0.0214(6) 0.0209(6) 0.0054(5) 0.0065(5) 0.0041(5)
O4 0.0166(5) 0.0183(6) 0.0250(6) 0.0022(4) 0.0007(4) -0.0045(4)
N1 0.0161(6) 0.0137(6) 0.0139(6) 0.0003(5) 0.0017(5) -0.0019(5)
N2 0.0224(7) 0.0191(7) 0.0210(7) 0.0061(6) -0.0070(6) -0.0081(6)
N3 0.0193(6) 0.0148(6) 0.0146(6) 0.0019(5) 0.0001(5) -0.0012(5)
C2 0.0175(7) 0.0141(7) 0.0122(7) -0.0003(6) 0.0014(5) -0.0004(5)
C4 0.0191(7) 0.0149(7) 0.0156(7) 0.0012(6) 0.0039(6) 0.0023(6)
C5 0.0172(7) 0.0184(8) 0.0192(8) 0.0030(6) -0.0009(6) 0.0027(6)
C6 0.0157(7) 0.0174(7) 0.0133(7) -0.0017(6) 0.0020(6) 0.0033(6)
C7 0.0246(8) 0.0178(8) 0.0219(9) 0.0060(7) 0.0008(7) -0.0019(7)
C8 0.0206(8) 0.0232(9) 0.0211(9) -0.0012(7) -0.0039(7) -0.0023(7)

loop_
_atom_type_symbol
_atom_type_description
_atom_type_scat_dispersion_real
_atom_type_scat_dispersion_imag
_atom_type_scat_source
C C 0.0033 0.0016 'International Tables Vol C Tables 4.2.6.8 and 6.1.1.4'
H H 0.0000 0.0000 'International Tables Vol C Tables 4.2.6.8 and 6.1.1.4'
N N 0.0061 0.0033 'International Tables Vol C Tables 4.2.6.8 and 6.1.1.4'
O O 0.0106 0.0060 'International Tables Vol C Tables 4.2.6.8 and 6.1.1.4'
S S 0.1246 0.1234 'International Tables Vol C Tables 4.2.6.8 and 6.1.1.4'

loop_
_geom_angle_atom_site_label_1
_geom_angle_atom_site_label_2
_geom_angle_atom_site_label_3
_geom_angle
_geom_angle_publ_flag
O2 S1 O4 112.91(7) y
O2 S1 O3 113.30(7) y
O4 S1 O3 111.72(7) y
O2 S1 O1 104.01(7) y
O4 S1 O1 107.89(6) y
O3 S1 O1 106.35(6) y
S1 O1 H1' 111.7(16) n
C2 N1 C6 122.27(13) y
C2 N1 H1 118.8(14) n
C6 N1 H1 118.9(14) n
C2 N2 H2A 116.9(13) n
C2 N2 H2B 120.9(13) n
H2A N2 H2B 120.8(19) n
C4 N3 C2 117.57(13) y
N2 C2 N3 119.51(13) n
N2 C2 N1 119.46(13) n
N3 C2 N1 121.03(13) n
N3 C4 C5 122.99(14) n
N3 C4 C7 116.16(14) n
C5 C4 C7 120.86(14) n
C6 C5 C4 118.52(13) n
C6 C5 H5 119.1(11) n
C4 C5 H5 122.3(11) n
N1 C6 C5 117.59(13) n
N1 C6 C8 116.88(14) n
C5 C6 C8 125.52(14) n
C4 C7 H7A 110.7(15) n
C4 C7 H7B 110.6(12) n
H7A C7 H7B 112.9(19) n
C4 C7 H7C 110.1(15) n
H7A C7 H7C 110(2) n
H7B C7 H7C 102.7(19) n
C6 C8 H8A 111.6(13) n
C6 C8 H8B 111.2(15) n
H8A C8 H8B 108.3(19) n
C6 C8 H8C 109.8(13) n
H8A C8 H8C 110.6(18) n
H8B C8 H8C 105.1(18) n

loop_
_geom_bond_atom_site_label_1
_geom_bond_atom_site_label_2
_geom_bond_site_symmetry_2
_geom_bond_distance
_geom_bond_publ_flag
S1 O2 . 1.4470(12) y
S1 O4 . 1.4594(11) y
S1 O3 . 1.4599(12) y
S1 O1 . 1.5602(11) y
O1 H1' . 0.82(2) n
N1 C2 . 1.3587(19) y
N1 C6 . 1.3621(19) y
N1 H1 . 0.86(2) n
N2 C2 . 1.320(2) y
N2 H2A . 0.85(2) n
N2 H2B . 0.87(2) n
N3 C4 . 1.3337(19) y
N3 C2 . 1.3518(19) y
C4 C5 . 1.402(2) y
C4 C7 . 1.494(2) y
C5 C6 . 1.369(2) y
C5 H5 . 0.962(18) n
C6 C8 . 1.487(2) y
C7 H7A . 0.86(2) n
C7 H7B . 0.94(2) n
C7 H7C . 0.90(3) n
C8 H8A . 0.93(2) n
C8 H8B . 0.90(3) n
C8 H8C . 0.95(2) n

loop_
_geom_hbond_atom_site_label_D
_geom_hbond_atom_site_label_H
_geom_hbond_atom_site_label_A
_geom_hbond_site_symmetry_A
_geom_hbond_distance_DH
_geom_hbond_distance_HA
_geom_hbond_distance_DA
_geom_hbond_angle_DHA
_geom_hbond_publ_flag
N1 H1 O4 . 0.86(2) 1.90(2) 2.743(2) 172(2) yes
N2 H2B O2 . 0.87(2) 2.05(2) 2.921(2) 175(2) yes
O1 H1' O3 2_745 0.82(2) 1.76(2) 2.579(2) 169(2) yes
N2 H2A N3 3_766 0.85(2) 2.17(2) 3.017(2) 179(2) yes
C5 H5 O1 1_465 0.96(2) 2.51(2) 3.422(2) 159.0(10) yes

loop_
_geom_torsion_atom_site_label_1
_geom_torsion_atom_site_label_2
_geom_torsion_atom_site_label_3
_geom_torsion_atom_site_label_4
_geom_torsion
_geom_torsion_publ_flag
C4 N3 C2 N2 -179.63(14) n
C4 N3 C2 N1 -0.8(2) n
C6 N1 C2 N2 179.15(13) n
C6 N1 C2 N3 0.3(2) n
C2 N3 C4 C5 1.4(2) n
C2 N3 C4 C7 -178.48(13) n
N3 C4 C5 C6 -1.5(2) n
C7 C4 C5 C6 178.36(14) n
C2 N1 C6 C5 -0.4(2) n
C2 N1 C6 C8 -179.72(13) n
C4 C5 C6 N1 0.9(2) n
C4 C5 C6 C8 -179.78(15) n

loop_
_cod_related_entry_id
_cod_related_entry_database
_cod_related_entry_code
1 ChemSpider 21133952
